data_7209510
loop_
_publ_author_name
'Ramkumar, V.'
'Anandhi, S.'
'Kannan, P.'
'Gopalakrishnan, R.'

_publ_section_title
;
 Synthesis, single crystal growth, characterization and comparison of two
 new enone shifted chalcones and their NLO behaviour
;
_journal_issue 13
_journal_name_full CrystEngComm
_journal_page_first 2438
_journal_paper_doi 10.1039/c2ce26185e
_journal_volume 15
_journal_year 2013
_chemical_formula_sum 'C22 H18 O3'
_chemical_formula_weight 330.36
_chemical_name_systematic
;
(E)-3-(4-(benzyloxy)phenyl)-1-(4-hydroxyphenyl)prop-2-en-1-one
;
_space_group_IT_number 29
_symmetry_cell_setting orthorhombic
_symmetry_space_group_name_Hall 'P 2c -2ac'
_symmetry_space_group_name_H-M 'P c a 21'
_atom_sites_solution_hydrogens geom
_atom_sites_solution_primary direct
_atom_sites_solution_secondary difmap
_audit_creation_method SHELXL-97
_cell_angle_alpha 90.00
_cell_angle_beta 90.00
_cell_angle_gamma 90.00
_cell_formula_units_Z 4
_cell_length_a 11.814(3)
_cell_length_b 18.304(5)
_cell_length_c 7.957(2)
_cell_measurement_reflns_used 2418
_cell_measurement_temperature 293(2)
_cell_measurement_theta_max 25.90
_cell_measurement_theta_min 2.79
_cell_volume 1720.6(8)
_computing_cell_refinement 'APEX2/SAINT (Bruker, 2004)'
_computing_data_collection 'APEX2 (Bruker, 2004)'
_computing_data_reduction 'SAINT/XPREP (Bruker, 2004)'
_computing_molecular_graphics 'ORTEP3 (Farrugia, 1997) and Mercury (Macrae et al., 2008)'
_computing_publication_material 'PLATON (Spek, 2003)'
_computing_structure_refinement 'SHELXL-97 (Sheldrick, 2008)'
_computing_structure_solution 'SIR92 (Altomare et al., 1993)'
_diffrn_ambient_temperature 293(2)
_diffrn_measured_fraction_theta_full 0.989
_diffrn_measured_fraction_theta_max 0.989
_diffrn_measurement_device_type 'bruker axs kappa apex2 CCD Diffractometer'
_diffrn_measurement_method '\w and \f scan'
_diffrn_radiation_monochromator graphite
_diffrn_radiation_source 'fine-focus sealed tube'
_diffrn_radiation_type MoK\a
_diffrn_radiation_wavelength 0.71073
_diffrn_reflns_av_R_equivalents 0.0250
_diffrn_reflns_av_sigmaI/netI 0.0345
_diffrn_reflns_limit_h_max 8
_diffrn_reflns_limit_h_min -14
_diffrn_reflns_limit_k_max 23
_diffrn_reflns_limit_k_min -21
_diffrn_reflns_limit_l_max 10
_diffrn_reflns_limit_l_min -9
_diffrn_reflns_number 8699
_diffrn_reflns_theta_full 26.79
_diffrn_reflns_theta_max 26.79
_diffrn_reflns_theta_min 1.11
_exptl_absorpt_coefficient_mu 0.084
_exptl_absorpt_correction_T_max 0.9793
_exptl_absorpt_correction_T_min 0.9012
_exptl_absorpt_correction_type multi-scan
_exptl_absorpt_process_details 'SADABS (Bruker, 2004)'
_exptl_crystal_colour yellow
_exptl_crystal_density_diffrn 1.275
_exptl_crystal_density_method 'not measured'
_exptl_crystal_description block
_exptl_crystal_F_000 696
_exptl_crystal_size_max 0.35
_exptl_crystal_size_mid 0.30
_exptl_crystal_size_min 0.25
_refine_diff_density_max 0.372
_refine_diff_density_min -0.187
_refine_diff_density_rms 0.061
_refine_ls_abs_structure_details 'Flack H D (1983), Acta Cryst. A39, 876-881'
_refine_ls_abs_structure_Flack 0(2)
_refine_ls_extinction_coef 0.009(2)
_refine_ls_extinction_expression Fc^*^=kFc[1+0.001xFc^2^\l^3^/sin(2\q)]^-1/4^
_refine_ls_extinction_method SHELXL
_refine_ls_goodness_of_fit_ref 1.059
_refine_ls_hydrogen_treatment constr
_refine_ls_matrix_type full
_refine_ls_number_parameters 228
_refine_ls_number_reflns 3412
_refine_ls_number_restraints 37
_refine_ls_restrained_S_all 1.134
_refine_ls_R_factor_all 0.0784
_refine_ls_R_factor_gt 0.0515
_refine_ls_shift/su_max 0.000
_refine_ls_shift/su_mean 0.000
_refine_ls_structure_factor_coef Fsqd
_refine_ls_weighting_details 'calc w=1/[\s^2^(Fo^2^)+(0.0930P)^2^+0.0665P] where P=(Fo^2^+2Fc^2^)/3'
_refine_ls_weighting_scheme calc
_refine_ls_wR_factor_gt 0.1336
_refine_ls_wR_factor_ref 0.1591
_reflns_number_gt 2474
_reflns_number_total 3412
_reflns_threshold_expression >2sigma(I)
_cod_data_source_file c2ce26185e.txt
_cod_data_source_block shelxl_A
_cod_original_cell_volume 1720.7(8)
_cod_original_sg_symbol_H-M Pca21
_cod_database_code 7209510

loop_
_symmetry_equiv_pos_as_xyz
'x, y, z'
'-x, -y, z+1/2'
'-x+1/2, y, z+1/2'
'x+1/2, -y, z'

loop_
_atom_site_label
_atom_site_type_symbol
_atom_site_fract_x
_atom_site_fract_y
_atom_site_fract_z
_atom_site_U_iso_or_equiv
_atom_site_adp_type
_atom_site_occupancy
_atom_site_symmetry_multiplicity
_atom_site_calc_flag
_atom_site_refinement_flags
C1 C -0.5508(4) 0.3549(2) 0.2754(8) 0.0937(15) Uani 1 1 d U
H1 H -0.5649 0.3165 0.2017 0.112 Uiso 1 1 calc R
C2 C -0.6401(4) 0.3992(3) 0.3279(10) 0.1157(17) Uani 1 1 d U
H2 H -0.7131 0.3919 0.2875 0.139 Uiso 1 1 calc R
C3 C -0.6175(5) 0.4539(3) 0.4408(9) 0.1103(17) Uani 1 1 d U
H3 H -0.6760 0.4831 0.4810 0.132 Uiso 1 1 calc R
C4 C -0.5099(5) 0.4656(2) 0.4940(7) 0.0977(14) Uani 1 1 d U
H4 H -0.4942 0.5035 0.5684 0.117 Uiso 1 1 calc R
C5 C -0.4256(4) 0.4218(2) 0.4380(6) 0.0797(11) Uani 1 1 d U
H5 H -0.3523 0.4302 0.4760 0.096 Uiso 1 1 calc R
C6 C -0.4433(3) 0.3670(2) 0.3306(6) 0.0655(10) Uani 1 1 d U
C7 C -0.3518(3) 0.3157(2) 0.2694(5) 0.0689(10) Uani 1 1 d .
H7A H -0.3634 0.2674 0.3165 0.083 Uiso 1 1 calc R
H7B H -0.3547 0.3118 0.1479 0.083 Uiso 1 1 calc R
C8 C -0.1517(3) 0.30498(18) 0.2767(5) 0.0585(8) Uani 1 1 d .
C9 C -0.1490(2) 0.24076(18) 0.1879(4) 0.0529(8) Uani 1 1 d .
H9 H -0.2160 0.2189 0.1524 0.063 Uiso 1 1 calc R
C10 C -0.0457(2) 0.20881(17) 0.1516(4) 0.0505(7) Uani 1 1 d .
H10 H -0.0440 0.1656 0.0903 0.061 Uiso 1 1 calc R
C11 C 0.0554(2) 0.23967(16) 0.2045(4) 0.0471(7) Uani 1 1 d .
C12 C 0.0484(3) 0.3038(2) 0.2962(6) 0.0708(11) Uani 1 1 d .
H12 H 0.1148 0.3254 0.3348 0.085 Uiso 1 1 calc R
C13 C -0.0529(3) 0.3365(2) 0.3317(6) 0.0744(12) Uani 1 1 d .
H13 H -0.0549 0.3798 0.3927 0.089 Uiso 1 1 calc R
C14 C 0.1667(2) 0.20867(17) 0.1689(4) 0.0499(8) Uani 1 1 d .
H14 H 0.2277 0.2329 0.2172 0.060 Uiso 1 1 calc R
C15 C 0.1920(2) 0.15123(17) 0.0778(4) 0.0464(7) Uani 1 1 d .
H15 H 0.1343 0.1257 0.0242 0.056 Uiso 1 1 calc R
C16 C 0.3092(2) 0.12640(17) 0.0586(4) 0.0456(7) Uani 1 1 d .
C17 C 0.33249(19) 0.05714(16) -0.0289(3) 0.0406(6) Uani 1 1 d .
C18 C 0.2537(2) 0.00121(16) -0.0388(4) 0.0472(7) Uani 1 1 d .
H18 H 0.1825 0.0076 0.0089 0.057 Uiso 1 1 calc R
C19 C 0.2789(2) -0.06335(17) -0.1176(4) 0.0506(8) Uani 1 1 d .
H19 H 0.2256 -0.1007 -0.1203 0.061 Uiso 1 1 calc R
C20 C 0.3843(2) -0.07323(16) -0.1937(4) 0.0442(7) Uani 1 1 d .
C21 C 0.4638(2) -0.01771(16) -0.1847(4) 0.0440(7) Uani 1 1 d .
H21 H 0.5344 -0.0238 -0.2346 0.053 Uiso 1 1 calc R
C22 C 0.4389(2) 0.04587(17) -0.1029(4) 0.0447(7) Uani 1 1 d .
H22 H 0.4934 0.0824 -0.0961 0.054 Uiso 1 1 calc R
O1 O -0.2475(2) 0.34272(13) 0.3192(5) 0.0844(9) Uani 1 1 d .
O2 O 0.38842(16) 0.16241(13) 0.1167(3) 0.0598(6) Uani 1 1 d .
O3 O 0.40218(16) -0.13633(13) -0.2747(3) 0.0608(6) Uani 1 1 d .
H3A H 0.4669 -0.1370 -0.3118 0.091 Uiso 1 1 calc R

loop_
_atom_site_aniso_label
_atom_site_aniso_U_11
_atom_site_aniso_U_22
_atom_site_aniso_U_33
_atom_site_aniso_U_23
_atom_site_aniso_U_13
_atom_site_aniso_U_12
C1 0.084(3) 0.072(2) 0.125(4) -0.005(3) 0.011(2) -0.003(2)
C2 0.063(2) 0.121(3) 0.164(4) 0.014(4) 0.004(3) -0.007(2)
C3 0.098(3) 0.098(3) 0.135(4) 0.011(3) 0.038(3) 0.037(3)
C4 0.112(3) 0.073(2) 0.109(3) -0.004(3) 0.006(3) 0.017(3)
C5 0.068(2) 0.076(2) 0.096(3) 0.006(2) 0.0048(19) 0.0109(19)
C6 0.0538(18) 0.0618(19) 0.081(2) 0.014(2) 0.0124(17) 0.0109(16)
C7 0.070(2) 0.064(2) 0.073(2) -0.0019(19) 0.0042(18) 0.0050(18)
C8 0.0504(17) 0.0552(19) 0.070(2) -0.0003(18) 0.0141(15) 0.0127(15)
C9 0.0401(15) 0.0551(19) 0.064(2) 0.0015(17) -0.0003(13) 0.0054(13)
C10 0.0443(16) 0.0502(17) 0.0569(19) -0.0065(16) -0.0004(12) 0.0054(13)
C11 0.0450(15) 0.0464(16) 0.0499(18) -0.0008(15) 0.0068(13) 0.0037(13)
C12 0.0518(19) 0.065(2) 0.096(3) -0.023(2) 0.0073(18) -0.0063(16)
C13 0.061(2) 0.055(2) 0.107(3) -0.027(2) 0.020(2) -0.0060(16)
C14 0.0372(15) 0.0572(18) 0.0552(19) 0.0079(17) -0.0002(12) 0.0025(13)
C15 0.0352(14) 0.0543(17) 0.0498(17) 0.0010(16) 0.0008(12) 0.0082(12)
C16 0.0339(14) 0.0599(18) 0.0430(16) 0.0092(15) -0.0016(11) 0.0025(13)
C17 0.0307(12) 0.0519(17) 0.0391(14) 0.0059(14) -0.0013(11) 0.0039(11)
C18 0.0307(12) 0.0595(17) 0.0513(17) 0.0091(16) 0.0045(12) 0.0021(12)
C19 0.0317(13) 0.0564(18) 0.0639(19) 0.0080(17) 0.0037(13) -0.0049(13)
C20 0.0321(13) 0.0513(17) 0.0492(16) 0.0056(16) 0.0003(12) 0.0021(11)
C21 0.0292(12) 0.0609(18) 0.0419(15) 0.0032(15) 0.0017(11) 0.0029(11)
C22 0.0319(12) 0.0570(18) 0.0453(16) 0.0066(15) 0.0006(11) -0.0018(13)
O1 0.0541(14) 0.0780(16) 0.121(2) -0.0160(19) 0.0173(14) 0.0101(13)
O2 0.0401(12) 0.0582(13) 0.0811(17) -0.0062(13) -0.0044(10) 0.0042(10)
O3 0.0403(12) 0.0563(13) 0.0857(17) -0.0092(13) 0.0111(11) -0.0036(10)

loop_
_atom_type_symbol
_atom_type_description
_atom_type_scat_dispersion_real
_atom_type_scat_dispersion_imag
_atom_type_scat_source
C C 0.0033 0.0016 'International Tables Vol C Tables 4.2.6.8 and 6.1.1.4'
H H 0.0000 0.0000 'International Tables Vol C Tables 4.2.6.8 and 6.1.1.4'
O O 0.0106 0.0060 'International Tables Vol C Tables 4.2.6.8 and 6.1.1.4'

loop_
_geom_angle_atom_site_label_1
_geom_angle_atom_site_label_2
_geom_angle_atom_site_label_3
_geom_angle
C6 C1 C2 120.9(5)
C6 C1 H1 119.5
C2 C1 H1 119.5
C3 C2 C1 118.3(5)
C3 C2 H2 120.9
C1 C2 H2 120.9
C4 C3 C2 120.2(4)
C4 C3 H3 119.9
C2 C3 H3 119.9
C5 C4 C3 119.5(5)
C5 C4 H4 120.2
C3 C4 H4 120.2
C6 C5 C4 122.8(4)
C6 C5 H5 118.6
C4 C5 H5 118.6
C5 C6 C1 118.4(4)
C5 C6 C7 124.1(4)
C1 C6 C7 117.5(4)
O1 C7 C6 108.8(3)
O1 C7 H7A 109.9
C6 C7 H7A 109.9
O1 C7 H7B 109.9
C6 C7 H7B 109.9
H7A C7 H7B 108.3
O1 C8 C9 125.3(3)
O1 C8 C13 114.3(3)
C9 C8 C13 120.3(3)
C8 C9 C10 119.3(3)
C8 C9 H9 120.3
C10 C9 H9 120.3
C9 C10 C11 121.6(3)
C9 C10 H10 119.2
C11 C10 H10 119.2
C12 C11 C10 117.0(3)
C12 C11 C14 119.0(3)
C10 C11 C14 123.9(3)
C13 C12 C11 122.1(3)
C13 C12 H12 118.9
C11 C12 H12 118.9
C12 C13 C8 119.6(3)
C12 C13 H13 120.2
C8 C13 H13 120.2
C15 C14 C11 128.6(3)
C15 C14 H14 115.7
C11 C14 H14 115.7
C14 C15 C16 121.5(3)
C14 C15 H15 119.3
C16 C15 H15 119.3
O2 C16 C15 120.8(3)
O2 C16 C17 119.7(2)
C15 C16 C17 119.5(2)
C18 C17 C22 118.0(3)
C18 C17 C16 122.5(2)
C22 C17 C16 119.5(2)
C19 C18 C17 121.1(2)
C19 C18 H18 119.4
C17 C18 H18 119.4
C18 C19 C20 120.2(3)
C18 C19 H19 119.9
C20 C19 H19 119.9
O3 C20 C21 123.4(2)
O3 C20 C19 117.4(3)
C21 C20 C19 119.1(3)
C22 C21 C20 120.3(2)
C22 C21 H21 119.9
C20 C21 H21 119.9
C21 C22 C17 121.2(3)
C21 C22 H22 119.4
C17 C22 H22 119.4
C8 O1 C7 119.0(3)
C20 O3 H3A 109.5

loop_
_geom_bond_atom_site_label_1
_geom_bond_atom_site_label_2
_geom_bond_distance
C1 C6 1.362(6)
C1 C2 1.395(7)
C1 H1 0.9300
C2 C3 1.371(8)
C2 H2 0.9300
C3 C4 1.357(8)
C3 H3 0.9300
C4 C5 1.354(6)
C4 H4 0.9300
C5 C6 1.334(6)
C5 H5 0.9300
C6 C7 1.512(5)
C7 O1 1.386(5)
C7 H7A 0.9700
C7 H7B 0.9700
C8 O1 1.368(4)
C8 C9 1.372(5)
C8 C13 1.373(5)
C9 C10 1.384(4)
C9 H9 0.9300
C10 C11 1.386(4)
C10 H10 0.9300
C11 C12 1.385(5)
C11 C14 1.460(4)
C12 C13 1.368(5)
C12 H12 0.9300
C13 H13 0.9300
C14 C15 1.311(4)
C14 H14 0.9300
C15 C16 1.466(4)
C15 H15 0.9300
C16 O2 1.234(4)
C16 C17 1.472(4)
C17 C18 1.386(4)
C17 C22 1.403(4)
C18 C19 1.370(4)
C18 H18 0.9300
C19 C20 1.397(4)
C19 H19 0.9300
C20 O3 1.339(4)
C20 C21 1.385(4)
C21 C22 1.365(4)
C21 H21 0.9300
C22 H22 0.9300
O3 H3A 0.8200

loop_
_geom_hbond_atom_site_label_D
_geom_hbond_atom_site_label_H
_geom_hbond_atom_site_label_A
_geom_hbond_distance_DH
_geom_hbond_distance_HA
_geom_hbond_distance_DA
_geom_hbond_angle_DHA
_geom_hbond_site_symmetry_A
O3 H3A O2 0.82 1.86 2.664(3) 166.1 2_654

loop_
_geom_torsion_atom_site_label_1
_geom_torsion_atom_site_label_2
_geom_torsion_atom_site_label_3
_geom_torsion_atom_site_label_4
_geom_torsion
C6 C1 C2 C3 -2.1(8)
C1 C2 C3 C4 2.4(9)
C2 C3 C4 C5 -1.6(9)
C3 C4 C5 C6 0.4(8)
C4 C5 C6 C1 0.0(7)
C4 C5 C6 C7 -178.2(4)
C2 C1 C6 C5 0.9(7)
C2 C1 C6 C7 179.1(5)
C5 C6 C7 O1 -10.2(6)
C1 C6 C7 O1 171.6(4)
O1 C8 C9 C10 179.2(3)
C13 C8 C9 C10 -1.2(5)
C8 C9 C10 C11 0.7(5)
C9 C10 C11 C12 0.3(5)
C9 C10 C11 C14 -179.5(3)
C10 C11 C12 C13 -1.0(6)
C14 C11 C12 C13 178.9(4)
C11 C12 C13 C8 0.6(7)
O1 C8 C13 C12 -179.8(4)
C9 C8 C13 C12 0.5(6)
C12 C11 C14 C15 -176.0(4)
C10 C11 C14 C15 3.8(5)
C11 C14 C15 C16 -178.4(3)
C14 C15 C16 O2 -5.9(4)
C14 C15 C16 C17 173.2(3)
O2 C16 C17 C18 154.1(3)
C15 C16 C17 C18 -25.1(4)
O2 C16 C17 C22 -24.6(4)
C15 C16 C17 C22 156.2(3)
C22 C17 C18 C19 0.3(4)
C16 C17 C18 C19 -178.4(3)
C17 C18 C19 C20 -1.7(5)
C18 C19 C20 O3 -177.3(3)
C18 C19 C20 C21 1.6(4)
O3 C20 C21 C22 178.6(3)
C19 C20 C21 C22 -0.3(4)
C20 C21 C22 C17 -1.1(4)
C18 C17 C22 C21 1.1(4)
C16 C17 C22 C21 179.8(3)
C9 C8 O1 C7 -0.5(6)
C13 C8 O1 C7 179.9(4)
C6 C7 O1 C8 -179.7(3)
